data_4101838
loop_
_publ_author_name
'Katsuhiko Takeuchi'
'Masao Ikoshi'
'Masaaki Ichinohe'
'Akira Sekiguchi'

_publ_section_title
;
 Addition of Amines and Hydroborane to the Disilyne RSi\\tbSiR (R =
 SiiPr[CH(SiMe3)2]2) Giving Amino- and Boryl-Substituted Disilenes
;
_journal_name_full 'Journal of the American Chemical Society'
_journal_page_first 930
_journal_page_last 931
_journal_paper_doi 10.1021/ja910157h
_journal_volume 132
_journal_year 2010
_chemical_formula_sum 'C49 H113 B Si12'
_chemical_formula_weight 1050.28
_chemical_name_systematic
; 
 E-1,1,4,4-Tetrakis[bis(trimethylsilyl)methyl]-1,4-diisopropyl-
 2-(9-borabicyclo[3.3.1]nonan-9-yl]-2-tetrasilene 
;
_space_group_IT_number 14
_symmetry_cell_setting monoclinic
_symmetry_space_group_name_Hall '-P 2ybc'
_symmetry_space_group_name_H-M 'P 1 21/c 1'
_atom_sites_solution_hydrogens geom
_atom_sites_solution_primary direct
_atom_sites_solution_secondary difmap
_audit_creation_method SHELXL-97
_cell_angle_alpha 90.00
_cell_angle_beta 98.946(2)
_cell_angle_gamma 90.00
_cell_formula_units_Z 4
_cell_length_a 15.4210(5)
_cell_length_b 11.5920(4)
_cell_length_c 37.1120(7)
_cell_measurement_reflns_used 56033
_cell_measurement_temperature 150.0(1)
_cell_measurement_theta_max 25.16
_cell_measurement_theta_min 2.00
_cell_volume 6553.4(3)
_computing_cell_refinement 'HKL scalepack'
_computing_data_collection 'MacScience Xpress'
_computing_data_reduction Denzo
_computing_molecular_graphics ORTEP
_computing_publication_material CIFTAB
_computing_structure_refinement 'SHELXL-97 (Sheldrick, 1997)'
_computing_structure_solution SIR92
_diffrn_ambient_temperature 150.0(1)
_diffrn_measured_fraction_theta_full 0.939
_diffrn_measured_fraction_theta_max 0.939
_diffrn_measurement_device 'MacScience DIP2030 Image plate'
_diffrn_radiation_monochromator graphite
_diffrn_radiation_source 'rotating anode'
_diffrn_radiation_type MoK\a
_diffrn_radiation_wavelength 0.71070
_diffrn_reflns_av_R_equivalents 0.0610
_diffrn_reflns_av_sigmaI/netI 0.0522
_diffrn_reflns_limit_h_max 18
_diffrn_reflns_limit_h_min 0
_diffrn_reflns_limit_k_max 13
_diffrn_reflns_limit_k_min 0
_diffrn_reflns_limit_l_max 40
_diffrn_reflns_limit_l_min -43
_diffrn_reflns_number 56033
_diffrn_reflns_theta_full 25.16
_diffrn_reflns_theta_max 25.16
_diffrn_reflns_theta_min 2.08
_exptl_absorpt_coefficient_mu 0.266
_exptl_absorpt_correction_type none
_exptl_crystal_colour Orange
_exptl_crystal_density_diffrn 1.065
_exptl_crystal_density_meas ?
_exptl_crystal_description Plate
_exptl_crystal_F_000 2320
_exptl_crystal_size_max 0.40
_exptl_crystal_size_mid 0.10
_exptl_crystal_size_min 0.05
_refine_diff_density_max 0.903
_refine_diff_density_min -0.596
_refine_diff_density_rms 0.067
_refine_ls_extinction_coef 0.0048(4)
_refine_ls_extinction_expression Fc^*^=kFc[1+0.001xFc^2^\l^3^/sin(2\q)]^-1/4^
_refine_ls_extinction_method SHELXL
_refine_ls_goodness_of_fit_ref 1.051
_refine_ls_hydrogen_treatment mixed
_refine_ls_matrix_type full
_refine_ls_number_parameters 564
_refine_ls_number_reflns 11031
_refine_ls_number_restraints 30
_refine_ls_restrained_S_all 1.057
_refine_ls_R_factor_all 0.0711
_refine_ls_R_factor_gt 0.0506
_refine_ls_shift/su_max 0.007
_refine_ls_shift/su_mean 0.000
_refine_ls_structure_factor_coef Fsqd
_refine_ls_weighting_details 'calc w=1/[\s^2^(Fo^2^)+(0.0889P)^2^+0.8809P] where P=(Fo^2^+2Fc^2^)/3'
_refine_ls_weighting_scheme calc
_refine_ls_wR_factor_gt 0.1365
_refine_ls_wR_factor_ref 0.1476
_reflns_number_gt 8280
_reflns_number_total 11031
_reflns_threshold_expression >2sigma(I)
_cod_data_source_file ja910157h_si_003.cif
_cod_data_source_block shelxl
_cod_depositor_comments
;
The following automatic conversions were performed:

'_exptl_crystal_density_meas' value 'not measured' was changed to '?'
- the value is perceived as not measured.

Automatic conversion script
Id: cif_fix_values 3008 2015-01-20 13:52:24Z robertas 
;
_cod_original_sg_symbol_H-M 'P 21/c '
_cod_database_code 4101838

loop_
_symmetry_equiv_pos_as_xyz
'x, y, z'
'-x, y+1/2, -z+1/2'
'-x, -y, -z'
'x, -y-1/2, z-1/2'

loop_
_atom_site_label
_atom_site_type_symbol
_atom_site_fract_x
_atom_site_fract_y
_atom_site_fract_z
_atom_site_U_iso_or_equiv
_atom_site_adp_type
_atom_site_occupancy
_atom_site_symmetry_multiplicity
_atom_site_calc_flag
_atom_site_refinement_flags
_atom_site_disorder_assembly
_atom_site_disorder_group
Si1 Si 0.65263(5) 0.16779(7) 0.10997(2) 0.0260(2) Uani 1 1 d . . .
Si2 Si 0.53230(5) 0.19503(8) 0.13302(2) 0.0273(2) Uani 1 1 d . . .
H2 H 0.538(2) 0.142(3) 0.1677(8) 0.035(9) Uiso 1 1 d . . .
Si3 Si 0.75640(5) 0.05720(7) 0.15029(2) 0.02306(19) Uani 1 1 d . . .
Si4 Si 0.91217(6) -0.13901(9) 0.15284(3) 0.0375(2) Uani 1 1 d . . .
Si5 Si 0.76467(6) -0.13416(8) 0.08379(2) 0.0348(2) Uani 1 1 d . . .
Si6 Si 0.90332(6) 0.26203(8) 0.15285(2) 0.0348(2) Uani 1 1 d . . .
Si7 Si 0.80667(6) 0.23819(8) 0.22071(2) 0.0320(2) Uani 1 1 d . . .
Si8 Si 0.38562(5) 0.26392(7) 0.12217(2) 0.02232(19) Uani 1 1 d . . .
Si9 Si 0.29218(6) 0.01305(8) 0.13193(2) 0.0307(2) Uani 1 1 d . . .
Si10 Si 0.36873(6) 0.15222(8) 0.20259(2) 0.0304(2) Uani 1 1 d . . .
Si11 Si 0.25595(6) 0.47655(8) 0.13322(2) 0.0294(2) Uani 1 1 d . . .
Si12 Si 0.45878(6) 0.53216(7) 0.14301(2) 0.0288(2) Uani 1 1 d . . .
C1 C 0.82038(19) -0.0502(3) 0.12553(8) 0.0287(7) Uani 1 1 d . . .
H1 H 0.8556 0.0037 0.1135 0.034 Uiso 1 1 calc R . .
C2 C 0.8769(3) -0.2756(3) 0.17409(11) 0.0533(10) Uani 1 1 d . . .
H2A H 0.8360 -0.2570 0.1903 0.080 Uiso 1 1 calc R . .
H2B H 0.9274 -0.3129 0.1876 0.080 Uiso 1 1 calc R . .
H2C H 0.8494 -0.3263 0.1553 0.080 Uiso 1 1 calc R . .
C3 C 0.9826(2) -0.0591(3) 0.19055(10) 0.0442(9) Uani 1 1 d . . .
H3A H 0.9471 -0.0338 0.2081 0.066 Uiso 1 1 calc R . .
H3B H 1.0086 0.0065 0.1806 0.066 Uiso 1 1 calc R . .
H3C H 1.0280 -0.1093 0.2022 0.066 Uiso 1 1 calc R . .
C4 C 0.9908(2) -0.1821(4) 0.12124(11) 0.0572(11) Uani 1 1 d . . .
H4A H 0.9598 -0.2240 0.1009 0.086 Uiso 1 1 calc R . .
H4B H 1.0361 -0.2300 0.1341 0.086 Uiso 1 1 calc R . .
H4C H 1.0166 -0.1142 0.1126 0.086 Uiso 1 1 calc R . .
C5 C 0.7604(3) -0.2947(3) 0.09073(11) 0.0538(10) Uani 1 1 d . . .
H5A H 0.8181 -0.3225 0.1002 0.081 Uiso 1 1 calc R . .
H5B H 0.7400 -0.3316 0.0678 0.081 Uiso 1 1 calc R . .
H5C H 0.7211 -0.3118 0.1077 0.081 Uiso 1 1 calc R . .
C6 C 0.8287(2) -0.1085(4) 0.04557(9) 0.0493(10) Uani 1 1 d . . .
H6A H 0.8892 -0.1278 0.0535 0.074 Uiso 1 1 calc R . .
H6B H 0.8241 -0.0288 0.0385 0.074 Uiso 1 1 calc R . .
H6C H 0.8055 -0.1559 0.0251 0.074 Uiso 1 1 calc R . .
C7 C 0.6488(2) -0.0947(3) 0.06495(9) 0.0412(8) Uani 1 1 d . . .
H7A H 0.6122 -0.1062 0.0833 0.062 Uiso 1 1 calc R . .
H7B H 0.6284 -0.1425 0.0442 0.062 Uiso 1 1 calc R . .
H7C H 0.6464 -0.0152 0.0576 0.062 Uiso 1 1 calc R . .
C8 C 0.83543(19) 0.1635(3) 0.17790(7) 0.0263(6) Uani 1 1 d . . .
H8 H 0.8810 0.1100 0.1891 0.032 Uiso 1 1 calc R . .
C9 C 0.8439(3) 0.3960(3) 0.13470(9) 0.0514(10) Uani 1 1 d . . .
H9A H 0.8216 0.4351 0.1541 0.077 Uiso 1 1 calc R . .
H9B H 0.7961 0.3756 0.1160 0.077 Uiso 1 1 calc R . .
H9C H 0.8837 0.4459 0.1246 0.077 Uiso 1 1 calc R . .
C10 C 0.9447(2) 0.1942(3) 0.11289(9) 0.0451(9) Uani 1 1 d . . .
H10A H 0.9758 0.1246 0.1206 0.068 Uiso 1 1 calc R . .
H10B H 0.9834 0.2469 0.1033 0.068 Uiso 1 1 calc R . .
H10C H 0.8959 0.1765 0.0943 0.068 Uiso 1 1 calc R . .
C11 C 1.0067(2) 0.3042(4) 0.18458(10) 0.0534(10) Uani 1 1 d . . .
H11A H 0.9913 0.3408 0.2059 0.080 Uiso 1 1 calc R . .
H11B H 1.0404 0.3567 0.1723 0.080 Uiso 1 1 calc R . .
H11C H 1.0410 0.2364 0.1916 0.080 Uiso 1 1 calc R . .
C12 C 0.8124(3) 0.4001(3) 0.22064(10) 0.0534(10) Uani 1 1 d . . .
H12A H 0.8680 0.4240 0.2147 0.080 Uiso 1 1 calc R . .
H12B H 0.8061 0.4288 0.2444 0.080 Uiso 1 1 calc R . .
H12C H 0.7660 0.4301 0.2029 0.080 Uiso 1 1 calc R . .
C13 C 0.6948(2) 0.2134(4) 0.23289(9) 0.0446(9) Uani 1 1 d . . .
H13A H 0.6837 0.1320 0.2337 0.067 Uiso 1 1 calc R . .
H13B H 0.6515 0.2488 0.2149 0.067 Uiso 1 1 calc R . .
H13C H 0.6918 0.2467 0.2564 0.067 Uiso 1 1 calc R . .
C14 C 0.8903(2) 0.1878(3) 0.25968(8) 0.0426(9) Uani 1 1 d . . .
H14A H 0.8894 0.1051 0.2609 0.064 Uiso 1 1 calc R . .
H14B H 0.8768 0.2193 0.2821 0.064 Uiso 1 1 calc R . .
H14C H 0.9476 0.2132 0.2560 0.064 Uiso 1 1 calc R . .
C15 C 0.6919(2) -0.0251(3) 0.18162(8) 0.0297(7) Uani 1 1 d . . .
H15 H 0.6508 0.0304 0.1896 0.036 Uiso 1 1 calc R . .
C16 C 0.6357(2) -0.1238(3) 0.16277(9) 0.0393(8) Uani 1 1 d . . .
H16A H 0.6000 -0.0951 0.1411 0.059 Uiso 1 1 calc R . .
H16B H 0.5986 -0.1539 0.1791 0.059 Uiso 1 1 calc R . .
H16C H 0.6733 -0.1839 0.1564 0.059 Uiso 1 1 calc R . .
C17 C 0.7484(2) -0.0712(3) 0.21663(8) 0.0378(8) Uani 1 1 d . . .
H17A H 0.7829 -0.0094 0.2287 0.057 Uiso 1 1 calc R . .
H17B H 0.7866 -0.1308 0.2104 0.057 Uiso 1 1 calc R . .
H17C H 0.7108 -0.1020 0.2326 0.057 Uiso 1 1 calc R . .
C18 C 0.32821(19) 0.1605(3) 0.15133(8) 0.0263(6) Uani 1 1 d . . .
H18 H 0.2714 0.1990 0.1508 0.032 Uiso 1 1 calc R . .
C19 C 0.3867(2) -0.0736(3) 0.12100(10) 0.0404(8) Uani 1 1 d . . .
H19A H 0.4313 -0.0778 0.1421 0.061 Uiso 1 1 calc R . .
H19B H 0.4105 -0.0376 0.1014 0.061 Uiso 1 1 calc R . .
H19C H 0.3671 -0.1501 0.1139 0.061 Uiso 1 1 calc R . .
C20 C 0.2046(2) 0.0228(3) 0.09082(10) 0.0456(9) Uani 1 1 d . . .
H20A H 0.1562 0.0674 0.0967 0.068 Uiso 1 1 calc R . .
H20B H 0.1845 -0.0534 0.0835 0.068 Uiso 1 1 calc R . .
H20C H 0.2281 0.0592 0.0712 0.068 Uiso 1 1 calc R . .
C21 C 0.2357(2) -0.0748(3) 0.16396(10) 0.0452(9) Uani 1 1 d . . .
H21A H 0.2749 -0.0861 0.1864 0.068 Uiso 1 1 calc R . .
H21B H 0.2193 -0.1483 0.1531 0.068 Uiso 1 1 calc R . .
H21C H 0.1842 -0.0348 0.1687 0.068 Uiso 1 1 calc R . .
C22 C 0.2688(2) 0.1550(3) 0.22581(9) 0.0449(9) Uani 1 1 d . . .
H22A H 0.2341 0.2218 0.2180 0.067 Uiso 1 1 calc R . .
H22B H 0.2867 0.1580 0.2518 0.067 Uiso 1 1 calc R . .
H22C H 0.2347 0.0866 0.2196 0.067 Uiso 1 1 calc R . .
C23 C 0.4360(3) 0.0203(3) 0.21721(9) 0.0439(9) Uani 1 1 d . . .
H23A H 0.4872 0.0193 0.2054 0.066 Uiso 1 1 calc R . .
H23B H 0.4016 -0.0476 0.2105 0.066 Uiso 1 1 calc R . .
H23C H 0.4537 0.0217 0.2432 0.066 Uiso 1 1 calc R . .
C24 C 0.4376(2) 0.2763(3) 0.22337(8) 0.0374(8) Uani 1 1 d . . .
H24A H 0.4073 0.3475 0.2169 0.056 Uiso 1 1 calc R . .
H24B H 0.4927 0.2766 0.2144 0.056 Uiso 1 1 calc R . .
H24C H 0.4480 0.2682 0.2494 0.056 Uiso 1 1 calc R . .
C25 C 0.37181(19) 0.4150(2) 0.14058(7) 0.0253(6) Uani 1 1 d . . .
H25 H 0.3772 0.3967 0.1666 0.030 Uiso 1 1 calc R . .
C26 C 0.2418(2) 0.6132(3) 0.10554(10) 0.0438(8) Uani 1 1 d . . .
H26A H 0.2577 0.5993 0.0819 0.066 Uiso 1 1 calc R . .
H26B H 0.2787 0.6723 0.1178 0.066 Uiso 1 1 calc R . .
H26C H 0.1816 0.6375 0.1028 0.066 Uiso 1 1 calc R . .
C27 C 0.2247(2) 0.5063(4) 0.17884(10) 0.0487(9) Uani 1 1 d . . .
H27A H 0.2679 0.5554 0.1925 0.073 Uiso 1 1 calc R . .
H27B H 0.2214 0.4350 0.1917 0.073 Uiso 1 1 calc R . .
H27C H 0.1685 0.5439 0.1758 0.073 Uiso 1 1 calc R . .
C28 C 0.1675(2) 0.3801(3) 0.10938(9) 0.0373(8) Uani 1 1 d . . .
H28A H 0.1798 0.3618 0.0855 0.056 Uiso 1 1 calc R . .
H28B H 0.1119 0.4189 0.1073 0.056 Uiso 1 1 calc R . .
H28C H 0.1654 0.3103 0.1231 0.056 Uiso 1 1 calc R . .
C29 C 0.5715(2) 0.4839(3) 0.16334(11) 0.0473(9) Uani 1 1 d . . .
H29A H 0.5696 0.4484 0.1866 0.071 Uiso 1 1 calc R . .
H29B H 0.6102 0.5493 0.1665 0.071 Uiso 1 1 calc R . .
H29C H 0.5928 0.4292 0.1474 0.071 Uiso 1 1 calc R . .
C30 C 0.4700(2) 0.6000(3) 0.09812(9) 0.0427(8) Uani 1 1 d . . .
H30A H 0.4135 0.6262 0.0864 0.064 Uiso 1 1 calc R . .
H30B H 0.4926 0.5442 0.0829 0.064 Uiso 1 1 calc R . .
H30C H 0.5095 0.6643 0.1021 0.064 Uiso 1 1 calc R . .
C31 C 0.4325(2) 0.6451(3) 0.17607(9) 0.0374(8) Uani 1 1 d . . .
H31A H 0.3748 0.6756 0.1679 0.056 Uiso 1 1 calc R . .
H31B H 0.4748 0.7063 0.1774 0.056 Uiso 1 1 calc R . .
H31C H 0.4343 0.6112 0.1998 0.056 Uiso 1 1 calc R . .
C32 C 0.3387(2) 0.2526(3) 0.07169(8) 0.0274(7) Uani 1 1 d . . .
H32 H 0.2763 0.2338 0.0706 0.033 Uiso 1 1 calc R . .
C33 C 0.3782(2) 0.1554(3) 0.05111(8) 0.0348(7) Uani 1 1 d . . .
H33A H 0.3757 0.0840 0.0640 0.052 Uiso 1 1 calc R . .
H33B H 0.4382 0.1733 0.0494 0.052 Uiso 1 1 calc R . .
H33C H 0.3453 0.1481 0.0270 0.052 Uiso 1 1 calc R . .
C34 C 0.3418(2) 0.3661(3) 0.05050(8) 0.0357(8) Uani 1 1 d . . .
H34A H 0.3165 0.4269 0.0630 0.053 Uiso 1 1 calc R . .
H34B H 0.3093 0.3575 0.0264 0.053 Uiso 1 1 calc R . .
H34C H 0.4017 0.3848 0.0489 0.053 Uiso 1 1 calc R . .
C35 C 0.7259(2) 0.2041(3) 0.03460(8) 0.0357(8) Uani 1 1 d . . .
H35 H 0.7650 0.1422 0.0452 0.043 Uiso 1 1 calc R . .
C36 C 0.6809(2) 0.1695(4) -0.00442(9) 0.0463(9) Uani 1 1 d . . .
H36A H 0.7017 0.2202 -0.0221 0.056 Uiso 1 1 calc R . .
H36B H 0.6980 0.0914 -0.0095 0.056 Uiso 1 1 calc R . .
C37 C 0.5805(2) 0.1762(4) -0.00919(9) 0.0475(9) Uani 1 1 d . . .
H37A H 0.5570 0.1636 -0.0347 0.057 Uiso 1 1 calc R . .
H37B H 0.5591 0.1146 0.0048 0.057 Uiso 1 1 calc R . .
C38 C 0.5460(2) 0.2902(3) 0.00275(8) 0.0416(8) Uani 1 1 d . . .
H38A H 0.4828 0.2850 0.0015 0.050 Uiso 1 1 calc R . .
H38B H 0.5581 0.3503 -0.0140 0.050 Uiso 1 1 calc R . .
C39 C 0.5879(2) 0.3244(3) 0.04235(8) 0.0342(7) Uani 1 1 d . . .
H39 H 0.5418 0.3350 0.0575 0.041 Uiso 1 1 calc R . .
C40 C 0.6437(2) 0.4359(3) 0.04274(10) 0.0434(9) Uani 1 1 d . . .
H40A H 0.6064 0.4986 0.0323 0.052 Uiso 1 1 calc R . .
H40B H 0.6664 0.4561 0.0678 0.052 Uiso 1 1 calc R . .
C41 C 0.7197(2) 0.4227(3) 0.02165(10) 0.0442(9) Uani 1 1 d . . .
H41A H 0.7549 0.4924 0.0244 0.053 Uiso 1 1 calc R . .
H41B H 0.6968 0.4135 -0.0040 0.053 Uiso 1 1 calc R . .
C42 C 0.7783(2) 0.3194(3) 0.03442(9) 0.0418(8) Uani 1 1 d . . .
H42A H 0.8087 0.3344 0.0589 0.050 Uiso 1 1 calc R . .
H42B H 0.8222 0.3108 0.0185 0.050 Uiso 1 1 calc R . .
C43 C 0.9887(3) -0.3370(4) 0.02663(12) 0.0843(16) Uani 1 1 d D . .
C44 C 1.0555(3) -0.2582(4) 0.03545(10) 0.0674(13) Uani 1 1 d D . .
H44 H 1.0959 -0.2685 0.0566 0.081 Uiso 1 1 calc R . .
C45 C 1.0635(3) -0.1632(4) 0.01320(11) 0.0883(18) Uani 1 1 d D . .
H45 H 1.1085 -0.1101 0.0197 0.106 Uiso 1 1 calc R . .
C46 C 1.0048(3) -0.1480(4) -0.01829(11) 0.0754(14) Uani 1 1 d D . .
H46 H 1.0089 -0.0845 -0.0332 0.091 Uiso 1 1 calc R . .
C47 C 0.9390(3) -0.2297(4) -0.02729(12) 0.0798(15) Uani 1 1 d D . .
H47 H 0.8994 -0.2204 -0.0487 0.096 Uiso 1 1 calc R . .
C48 C 0.9306(3) -0.3237(4) -0.00553(11) 0.0872(18) Uani 1 1 d D . .
H48 H 0.8866 -0.3778 -0.0123 0.105 Uiso 1 1 calc R . .
C49 C 0.9767(5) -0.4373(6) 0.0481(2) 0.133(3) Uani 1 1 d . . .
H49A H 1.0206 -0.4383 0.0695 0.199 Uiso 1 1 calc R . .
H49B H 0.9821 -0.5054 0.0339 0.199 Uiso 1 1 calc R . .
H49C H 0.9195 -0.4351 0.0551 0.199 Uiso 1 1 calc R . .
B1 B 0.6550(2) 0.2296(3) 0.05976(9) 0.0294(8) Uani 1 1 d . . .

loop_
_atom_site_aniso_label
_atom_site_aniso_U_11
_atom_site_aniso_U_22
_atom_site_aniso_U_33
_atom_site_aniso_U_23
_atom_site_aniso_U_13
_atom_site_aniso_U_12
Si1 0.0271(4) 0.0272(5) 0.0236(4) 0.0033(3) 0.0039(3) 0.0035(3)
Si2 0.0277(4) 0.0287(5) 0.0254(4) 0.0016(3) 0.0038(3) 0.0028(4)
Si3 0.0237(4) 0.0211(4) 0.0238(4) 0.0016(3) 0.0019(3) -0.0011(3)
Si4 0.0307(5) 0.0298(5) 0.0490(6) -0.0021(4) -0.0033(4) 0.0063(4)
Si5 0.0351(5) 0.0305(5) 0.0370(5) -0.0086(4) -0.0001(4) 0.0048(4)
Si6 0.0381(5) 0.0325(5) 0.0340(5) 0.0003(4) 0.0058(4) -0.0130(4)
Si7 0.0363(5) 0.0321(5) 0.0267(4) -0.0044(3) 0.0020(4) -0.0043(4)
Si8 0.0255(4) 0.0187(4) 0.0226(4) -0.0002(3) 0.0032(3) -0.0004(3)
Si9 0.0334(5) 0.0210(5) 0.0380(5) -0.0028(3) 0.0059(4) -0.0054(4)
Si10 0.0411(5) 0.0237(5) 0.0272(4) 0.0022(3) 0.0078(4) -0.0033(4)
Si11 0.0301(5) 0.0234(5) 0.0356(5) -0.0036(3) 0.0080(3) 0.0007(4)
Si12 0.0329(5) 0.0208(5) 0.0327(5) -0.0004(3) 0.0049(3) -0.0046(4)
C1 0.0268(16) 0.0229(17) 0.0357(16) -0.0017(12) 0.0022(12) 0.0002(13)
C2 0.055(2) 0.032(2) 0.067(3) 0.0063(18) -0.0092(19) 0.0088(18)
C3 0.0351(19) 0.039(2) 0.053(2) 0.0043(16) -0.0102(15) 0.0094(16)
C4 0.039(2) 0.063(3) 0.067(3) -0.013(2) -0.0035(18) 0.0157(19)
C5 0.062(3) 0.033(2) 0.062(2) -0.0160(18) -0.0026(19) 0.0005(19)
C6 0.050(2) 0.055(3) 0.042(2) -0.0113(17) 0.0072(16) 0.0126(19)
C7 0.0391(19) 0.047(2) 0.0349(18) -0.0135(15) -0.0029(14) 0.0019(17)
C8 0.0267(15) 0.0246(17) 0.0267(15) 0.0017(12) 0.0012(12) 0.0007(12)
C9 0.083(3) 0.033(2) 0.0372(19) 0.0052(15) 0.0081(18) -0.013(2)
C10 0.048(2) 0.049(2) 0.0409(19) 0.0005(16) 0.0167(16) -0.0145(18)
C11 0.046(2) 0.060(3) 0.054(2) -0.0036(19) 0.0087(17) -0.027(2)
C12 0.078(3) 0.038(2) 0.045(2) -0.0106(17) 0.0118(19) -0.001(2)
C13 0.040(2) 0.057(3) 0.0364(19) -0.0127(16) 0.0049(15) 0.0014(18)
C14 0.044(2) 0.053(2) 0.0285(17) -0.0010(15) -0.0018(14) -0.0147(17)
C15 0.0306(16) 0.0271(17) 0.0309(16) 0.0049(12) 0.0028(12) -0.0043(13)
C16 0.0381(19) 0.035(2) 0.0434(19) 0.0038(15) 0.0030(15) -0.0109(15)
C17 0.0381(18) 0.038(2) 0.0352(18) 0.0126(14) -0.0003(14) -0.0059(15)
C18 0.0268(15) 0.0229(16) 0.0298(15) -0.0002(12) 0.0062(12) 0.0007(12)
C19 0.046(2) 0.0264(19) 0.050(2) -0.0034(15) 0.0103(16) -0.0006(15)
C20 0.039(2) 0.039(2) 0.056(2) -0.0056(16) -0.0027(16) -0.0089(16)
C21 0.051(2) 0.032(2) 0.055(2) -0.0047(16) 0.0157(17) -0.0149(17)
C22 0.058(2) 0.037(2) 0.045(2) -0.0020(15) 0.0231(17) -0.0071(18)
C23 0.056(2) 0.034(2) 0.0403(19) 0.0100(15) 0.0030(16) -0.0023(17)
C24 0.050(2) 0.0320(19) 0.0289(17) 0.0020(13) 0.0016(14) -0.0046(16)
C25 0.0305(16) 0.0212(16) 0.0240(14) 0.0001(11) 0.0033(11) -0.0023(13)
C26 0.0384(19) 0.034(2) 0.059(2) 0.0018(16) 0.0055(16) 0.0057(16)
C27 0.045(2) 0.050(2) 0.055(2) -0.0137(18) 0.0198(17) -0.0014(18)
C28 0.0303(17) 0.0313(19) 0.050(2) -0.0029(15) 0.0048(14) 0.0003(14)
C29 0.035(2) 0.032(2) 0.071(3) -0.0059(17) -0.0040(17) -0.0066(16)
C30 0.051(2) 0.036(2) 0.0427(19) 0.0019(15) 0.0137(16) -0.0099(17)
C31 0.048(2) 0.0243(18) 0.0399(18) -0.0046(13) 0.0063(15) -0.0100(15)
C32 0.0286(16) 0.0259(17) 0.0272(16) 0.0002(12) 0.0024(12) 0.0018(13)
C33 0.0457(19) 0.035(2) 0.0222(15) -0.0054(12) 0.0009(13) 0.0030(15)
C34 0.0432(19) 0.0330(19) 0.0304(17) 0.0027(13) 0.0044(14) 0.0084(15)
C35 0.0409(19) 0.037(2) 0.0293(16) 0.0037(13) 0.0050(14) 0.0101(15)
C36 0.056(2) 0.051(2) 0.0325(18) -0.0060(15) 0.0107(16) 0.0082(19)
C37 0.050(2) 0.061(3) 0.0287(18) -0.0042(16) -0.0013(15) 0.0044(19)
C38 0.043(2) 0.053(2) 0.0275(17) 0.0067(15) 0.0010(14) 0.0097(17)
C39 0.0376(18) 0.036(2) 0.0300(17) 0.0068(13) 0.0092(13) 0.0059(15)
C40 0.053(2) 0.034(2) 0.043(2) 0.0090(15) 0.0099(16) 0.0089(17)
C41 0.054(2) 0.038(2) 0.042(2) 0.0124(15) 0.0138(16) 0.0010(17)
C42 0.041(2) 0.046(2) 0.0403(19) 0.0084(15) 0.0135(15) 0.0028(17)
C43 0.090(4) 0.070(4) 0.099(4) -0.014(3) 0.036(3) 0.019(3)
C44 0.059(3) 0.101(4) 0.041(2) 0.003(2) 0.002(2) 0.020(3)
C45 0.082(4) 0.117(5) 0.067(3) -0.027(3) 0.014(3) 0.005(3)
C46 0.086(4) 0.084(4) 0.057(3) -0.010(2) 0.013(2) 0.012(3)
C47 0.081(4) 0.079(4) 0.074(4) -0.026(3) -0.006(3) 0.003(3)
C48 0.093(4) 0.115(5) 0.047(3) -0.029(3) -0.007(3) 0.036(4)
C49 0.164(7) 0.071(4) 0.182(7) 0.020(5) 0.087(6) 0.052(5)
B1 0.0326(19) 0.029(2) 0.0256(18) -0.0001(13) 0.0023(14) -0.0007(15)

loop_
_atom_type_symbol
_atom_type_description
_atom_type_scat_dispersion_real
_atom_type_scat_dispersion_imag
_atom_type_scat_source
C C 0.0033 0.0016 'International Tables Vol C Tables 4.2.6.8 and 6.1.1.4'
H H 0.0000 0.0000 'International Tables Vol C Tables 4.2.6.8 and 6.1.1.4'
B B 0.0013 0.0007 'International Tables Vol C Tables 4.2.6.8 and 6.1.1.4'
Si Si 0.0817 0.0704 'International Tables Vol C Tables 4.2.6.8 and 6.1.1.4'

loop_
_geom_angle_atom_site_label_1
_geom_angle_atom_site_label_2
_geom_angle_atom_site_label_3
_geom_angle
_geom_angle_site_symmetry_1
_geom_angle_site_symmetry_3
_geom_angle_publ_flag
B1 Si1 Si2 116.89(11) . . ?
B1 Si1 Si3 131.94(11) . . ?
Si2 Si1 Si3 111.08(4) . . ?
Si1 Si2 Si8 145.86(5) . . ?
Si1 Si2 H2 111.2(13) . . ?
Si8 Si2 H2 102.6(13) . . ?
C15 Si3 C1 109.00(15) . . ?
C15 Si3 C8 110.20(13) . . ?
C1 Si3 C8 110.10(13) . . ?
C15 Si3 Si1 106.83(10) . . ?
C1 Si3 Si1 113.24(10) . . ?
C8 Si3 Si1 107.40(10) . . ?
C3 Si4 C4 103.98(17) . . ?
C3 Si4 C2 105.85(17) . . ?
C4 Si4 C2 107.1(2) . . ?
C3 Si4 C1 115.17(15) . . ?
C4 Si4 C1 107.99(16) . . ?
C2 Si4 C1 115.87(16) . . ?
C7 Si5 C6 105.27(16) . . ?
C7 Si5 C5 103.97(18) . . ?
C6 Si5 C5 107.11(19) . . ?
C7 Si5 C1 117.38(14) . . ?
C6 Si5 C1 108.00(16) . . ?
C5 Si5 C1 114.35(16) . . ?
C9 Si6 C10 105.68(17) . . ?
C9 Si6 C8 113.64(16) . . ?
C10 Si6 C8 114.72(15) . . ?
C9 Si6 C11 109.08(19) . . ?
C10 Si6 C11 104.06(18) . . ?
C8 Si6 C11 109.13(15) . . ?
C13 Si7 C14 108.36(16) . . ?
C13 Si7 C12 101.47(19) . . ?
C14 Si7 C12 106.58(18) . . ?
C13 Si7 C8 118.06(14) . . ?
C14 Si7 C8 106.13(15) . . ?
C12 Si7 C8 115.63(15) . . ?
C25 Si8 C32 111.70(13) . . ?
C25 Si8 C18 106.54(13) . . ?
C32 Si8 C18 111.89(13) . . ?
C25 Si8 Si2 113.92(10) . . ?
C32 Si8 Si2 110.50(10) . . ?
C18 Si8 Si2 101.84(10) . . ?
C19 Si9 C20 110.10(17) . . ?
C19 Si9 C21 107.47(17) . . ?
C20 Si9 C21 101.60(17) . . ?
C19 Si9 C18 111.94(15) . . ?
C20 Si9 C18 112.59(15) . . ?
C21 Si9 C18 112.58(15) . . ?
C22 Si10 C23 109.68(17) . . ?
C22 Si10 C24 104.46(16) . . ?
C23 Si10 C24 104.64(16) . . ?
C22 Si10 C18 106.94(15) . . ?
C23 Si10 C18 114.13(15) . . ?
C24 Si10 C18 116.50(14) . . ?
C27 Si11 C28 105.46(16) . . ?
C27 Si11 C26 108.40(17) . . ?
C28 Si11 C26 103.28(16) . . ?
C27 Si11 C25 107.99(15) . . ?
C28 Si11 C25 116.24(14) . . ?
C26 Si11 C25 114.87(15) . . ?
C29 Si12 C30 106.00(18) . . ?
C29 Si12 C31 103.09(16) . . ?
C30 Si12 C31 110.28(16) . . ?
C29 Si12 C25 114.23(15) . . ?
C30 Si12 C25 114.79(14) . . ?
C31 Si12 C25 107.82(14) . . ?
Si4 C1 Si3 119.46(16) . . ?
Si4 C1 Si5 110.97(15) . . ?
Si3 C1 Si5 121.31(15) . . ?
Si4 C1 H1 99.6 . . ?
Si3 C1 H1 99.6 . . ?
Si5 C1 H1 99.6 . . ?
Si4 C2 H2A 109.5 . . ?
Si4 C2 H2B 109.5 . . ?
H2A C2 H2B 109.5 . . ?
Si4 C2 H2C 109.5 . . ?
H2A C2 H2C 109.5 . . ?
H2B C2 H2C 109.5 . . ?
Si4 C3 H3A 109.5 . . ?
Si4 C3 H3B 109.5 . . ?
H3A C3 H3B 109.5 . . ?
Si4 C3 H3C 109.5 . . ?
H3A C3 H3C 109.5 . . ?
H3B C3 H3C 109.5 . . ?
Si4 C4 H4A 109.5 . . ?
Si4 C4 H4B 109.5 . . ?
H4A C4 H4B 109.5 . . ?
Si4 C4 H4C 109.5 . . ?
H4A C4 H4C 109.5 . . ?
H4B C4 H4C 109.5 . . ?
Si5 C5 H5A 109.5 . . ?
Si5 C5 H5B 109.5 . . ?
H5A C5 H5B 109.5 . . ?
Si5 C5 H5C 109.5 . . ?
H5A C5 H5C 109.5 . . ?
H5B C5 H5C 109.5 . . ?
Si5 C6 H6A 109.5 . . ?
Si5 C6 H6B 109.5 . . ?
H6A C6 H6B 109.5 . . ?
Si5 C6 H6C 109.5 . . ?
H6A C6 H6C 109.5 . . ?
H6B C6 H6C 109.5 . . ?
Si5 C7 H7A 109.5 . . ?
Si5 C7 H7B 109.5 . . ?
H7A C7 H7B 109.5 . . ?
Si5 C7 H7C 109.5 . . ?
H7A C7 H7C 109.5 . . ?
H7B C7 H7C 109.5 . . ?
Si6 C8 Si3 118.75(15) . . ?
Si6 C8 Si7 110.55(15) . . ?
Si3 C8 Si7 121.56(15) . . ?
Si6 C8 H8 100.1 . . ?
Si3 C8 H8 100.1 . . ?
Si7 C8 H8 100.1 . . ?
Si6 C9 H9A 109.5 . . ?
Si6 C9 H9B 109.5 . . ?
H9A C9 H9B 109.5 . . ?
Si6 C9 H9C 109.5 . . ?
H9A C9 H9C 109.5 . . ?
H9B C9 H9C 109.5 . . ?
Si6 C10 H10A 109.5 . . ?
Si6 C10 H10B 109.5 . . ?
H10A C10 H10B 109.5 . . ?
Si6 C10 H10C 109.5 . . ?
H10A C10 H10C 109.5 . . ?
H10B C10 H10C 109.5 . . ?
Si6 C11 H11A 109.5 . . ?
Si6 C11 H11B 109.5 . . ?
H11A C11 H11B 109.5 . . ?
Si6 C11 H11C 109.5 . . ?
H11A C11 H11C 109.5 . . ?
H11B C11 H11C 109.5 . . ?
Si7 C12 H12A 109.5 . . ?
Si7 C12 H12B 109.5 . . ?
H12A C12 H12B 109.5 . . ?
Si7 C12 H12C 109.5 . . ?
H12A C12 H12C 109.5 . . ?
H12B C12 H12C 109.5 . . ?
Si7 C13 H13A 109.5 . . ?
Si7 C13 H13B 109.5 . . ?
H13A C13 H13B 109.5 . . ?
Si7 C13 H13C 109.5 . . ?
H13A C13 H13C 109.5 . . ?
H13B C13 H13C 109.5 . . ?
Si7 C14 H14A 109.5 . . ?
Si7 C14 H14B 109.5 . . ?
H14A C14 H14B 109.5 . . ?
Si7 C14 H14C 109.5 . . ?
H14A C14 H14C 109.5 . . ?
H14B C14 H14C 109.5 . . ?
C16 C15 C17 109.3(3) . . ?
C16 C15 Si3 114.0(2) . . ?
C17 C15 Si3 114.1(2) . . ?
C16 C15 H15 106.3 . . ?
C17 C15 H15 106.3 . . ?
Si3 C15 H15 106.3 . . ?
C15 C16 H16A 109.5 . . ?
C15 C16 H16B 109.5 . . ?
H16A C16 H16B 109.5 . . ?
C15 C16 H16C 109.5 . . ?
H16A C16 H16C 109.5 . . ?
H16B C16 H16C 109.5 . . ?
C15 C17 H17A 109.5 . . ?
C15 C17 H17B 109.5 . . ?
H17A C17 H17B 109.5 . . ?
C15 C17 H17C 109.5 . . ?
H17A C17 H17C 109.5 . . ?
H17B C17 H17C 109.5 . . ?
Si9 C18 Si10 111.25(15) . . ?
Si9 C18 Si8 118.69(15) . . ?
Si10 C18 Si8 118.98(15) . . ?
Si9 C18 H18 101.2 . . ?
Si10 C18 H18 101.2 . . ?
Si8 C18 H18 101.2 . . ?
Si9 C19 H19A 109.5 . . ?
Si9 C19 H19B 109.5 . . ?
H19A C19 H19B 109.5 . . ?
Si9 C19 H19C 109.5 . . ?
H19A C19 H19C 109.5 . . ?
H19B C19 H19C 109.5 . . ?
Si9 C20 H20A 109.5 . . ?
Si9 C20 H20B 109.5 . . ?
H20A C20 H20B 109.5 . . ?
Si9 C20 H20C 109.5 . . ?
H20A C20 H20C 109.5 . . ?
H20B C20 H20C 109.5 . . ?
Si9 C21 H21A 109.5 . . ?
Si9 C21 H21B 109.5 . . ?
H21A C21 H21B 109.5 . . ?
Si9 C21 H21C 109.5 . . ?
H21A C21 H21C 109.5 . . ?
H21B C21 H21C 109.5 . . ?
Si10 C22 H22A 109.5 . . ?
Si10 C22 H22B 109.5 . . ?
H22A C22 H22B 109.5 . . ?
Si10 C22 H22C 109.5 . . ?
H22A C22 H22C 109.5 . . ?
H22B C22 H22C 109.5 . . ?
Si10 C23 H23A 109.5 . . ?
Si10 C23 H23B 109.5 . . ?
H23A C23 H23B 109.5 . . ?
Si10 C23 H23C 109.5 . . ?
H23A C23 H23C 109.5 . . ?
H23B C23 H23C 109.5 . . ?
Si10 C24 H24A 109.5 . . ?
Si10 C24 H24B 109.5 . . ?
H24A C24 H24B 109.5 . . ?
Si10 C24 H24C 109.5 . . ?
H24A C24 H24C 109.5 . . ?
H24B C24 H24C 109.5 . . ?
Si12 C25 Si11 112.25(15) . . ?
Si12 C25 Si8 123.83(16) . . ?
Si11 C25 Si8 116.62(15) . . ?
Si12 C25 H25 99.0 . . ?
Si11 C25 H25 99.0 . . ?
Si8 C25 H25 99.0 . . ?
Si11 C26 H26A 109.5 . . ?
Si11 C26 H26B 109.5 . . ?
H26A C26 H26B 109.5 . . ?
Si11 C26 H26C 109.5 . . ?
H26A C26 H26C 109.5 . . ?
H26B C26 H26C 109.5 . . ?
Si11 C27 H27A 109.5 . . ?
Si11 C27 H27B 109.5 . . ?
H27A C27 H27B 109.5 . . ?
Si11 C27 H27C 109.5 . . ?
H27A C27 H27C 109.5 . . ?
H27B C27 H27C 109.5 . . ?
Si11 C28 H28A 109.5 . . ?
Si11 C28 H28B 109.5 . . ?
H28A C28 H28B 109.5 . . ?
Si11 C28 H28C 109.5 . . ?
H28A C28 H28C 109.5 . . ?
H28B C28 H28C 109.5 . . ?
Si12 C29 H29A 109.5 . . ?
Si12 C29 H29B 109.5 . . ?
H29A C29 H29B 109.5 . . ?
Si12 C29 H29C 109.5 . . ?
H29A C29 H29C 109.5 . . ?
H29B C29 H29C 109.5 . . ?
Si12 C30 H30A 109.5 . . ?
Si12 C30 H30B 109.5 . . ?
H30A C30 H30B 109.5 . . ?
Si12 C30 H30C 109.5 . . ?
H30A C30 H30C 109.5 . . ?
H30B C30 H30C 109.5 . . ?
Si12 C31 H31A 109.5 . . ?
Si12 C31 H31B 109.5 . . ?
H31A C31 H31B 109.5 . . ?
Si12 C31 H31C 109.5 . . ?
H31A C31 H31C 109.5 . . ?
H31B C31 H31C 109.5 . . ?
C34 C32 C33 109.0(3) . . ?
C34 C32 Si8 114.0(2) . . ?
C33 C32 Si8 114.8(2) . . ?
C34 C32 H32 106.1 . . ?
C33 C32 H32 106.1 . . ?
Si8 C32 H32 106.1 . . ?
C32 C33 H33A 109.5 . . ?
C32 C33 H33B 109.5 . . ?
H33A C33 H33B 109.5 . . ?
C32 C33 H33C 109.5 . . ?
H33A C33 H33C 109.5 . . ?
H33B C33 H33C 109.5 . . ?
C32 C34 H34A 109.5 . . ?
C32 C34 H34B 109.5 . . ?
H34A C34 H34B 109.5 . . ?
C32 C34 H34C 109.5 . . ?
H34A C34 H34C 109.5 . . ?
H34B C34 H34C 109.5 . . ?
C36 C35 C42 111.8(3) . . ?
C36 C35 B1 110.5(3) . . ?
C42 C35 B1 104.5(3) . . ?
C36 C35 H35 110.0 . . ?
C42 C35 H35 110.0 . . ?
B1 C35 H35 110.0 . . ?
C37 C36 C35 113.0(3) . . ?
C37 C36 H36A 109.0 . . ?
C35 C36 H36A 109.0 . . ?
C37 C36 H36B 109.0 . . ?
C35 C36 H36B 109.0 . . ?
H36A C36 H36B 107.8 . . ?
C38 C37 C36 113.8(3) . . ?
C38 C37 H37A 108.8 . . ?
C36 C37 H37A 108.8 . . ?
C38 C37 H37B 108.8 . . ?
C36 C37 H37B 108.8 . . ?
H37A C37 H37B 107.7 . . ?
C37 C38 C39 112.5(3) . . ?
C37 C38 H38A 109.1 . . ?
C39 C38 H38A 109.1 . . ?
C37 C38 H38B 109.1 . . ?
C39 C38 H38B 109.1 . . ?
H38A C38 H38B 107.8 . . ?
C40 C39 C38 111.6(3) . . ?
C40 C39 B1 104.4(3) . . ?
C38 C39 B1 111.0(3) . . ?
C40 C39 H39 109.9 . . ?
C38 C39 H39 109.9 . . ?
B1 C39 H39 109.9 . . ?
C41 C40 C39 112.5(3) . . ?
C41 C40 H40A 109.1 . . ?
C39 C40 H40A 109.1 . . ?
C41 C40 H40B 109.1 . . ?
C39 C40 H40B 109.1 . . ?
H40A C40 H40B 107.8 . . ?
C40 C41 C42 112.7(3) . . ?
C40 C41 H41A 109.1 . . ?
C42 C41 H41A 109.1 . . ?
C40 C41 H41B 109.1 . . ?
C42 C41 H41B 109.1 . . ?
H41A C41 H41B 107.8 . . ?
C41 C42 C35 113.0(3) . . ?
C41 C42 H42A 109.0 . . ?
C35 C42 H42A 109.0 . . ?
C41 C42 H42B 109.0 . . ?
C35 C42 H42B 109.0 . . ?
H42A C42 H42B 107.8 . . ?
C44 C43 C48 119.4(3) . . ?
C44 C43 C49 124.1(5) . . ?
C48 C43 C49 116.4(5) . . ?
C43 C44 C45 121.0(3) . . ?
C43 C44 H44 119.5 . . ?
C45 C44 H44 119.5 . . ?
C46 C45 C44 119.9(3) . . ?
C46 C45 H45 120.1 . . ?
C44 C45 H45 120.1 . . ?
C45 C46 C47 118.5(3) . . ?
C45 C46 H46 120.8 . . ?
C47 C46 H46 120.8 . . ?
C48 C47 C46 122.0(3) . . ?
C48 C47 H47 119.0 . . ?
C46 C47 H47 119.0 . . ?
C47 C48 C43 119.2(4) . . ?
C47 C48 H48 120.4 . . ?
C43 C48 H48 120.4 . . ?
C43 C49 H49A 109.5 . . ?
C43 C49 H49B 109.5 . . ?
H49A C49 H49B 109.5 . . ?
C43 C49 H49C 109.5 . . ?
H49A C49 H49C 109.5 . . ?
H49B C49 H49C 109.5 . . ?
C35 B1 C39 111.1(3) . . ?
C35 B1 Si1 126.9(2) . . ?
C39 B1 Si1 121.7(2) . . ?

loop_
_geom_bond_atom_site_label_1
_geom_bond_atom_site_label_2
_geom_bond_distance
_geom_bond_site_symmetry_2
_geom_bond_publ_flag
Si1 B1 2.002(4) . ?
Si1 Si2 2.1838(12) . ?
Si1 Si3 2.3872(11) . ?
Si2 Si8 2.3733(11) . ?
Si2 H2 1.42(3) . ?
Si3 C15 1.900(3) . ?
Si3 C1 1.911(3) . ?
Si3 C8 1.914(3) . ?
Si4 C3 1.877(3) . ?
Si4 C4 1.880(4) . ?
Si4 C2 1.886(4) . ?
Si4 C1 1.909(3) . ?
Si5 C7 1.872(3) . ?
Si5 C6 1.873(4) . ?
Si5 C5 1.881(4) . ?
Si5 C1 1.916(3) . ?
Si6 C9 1.874(4) . ?
Si6 C10 1.876(4) . ?
Si6 C8 1.889(3) . ?
Si6 C11 1.893(4) . ?
Si7 C13 1.872(4) . ?
Si7 C14 1.875(3) . ?
Si7 C12 1.879(4) . ?
Si7 C8 1.921(3) . ?
Si8 C25 1.904(3) . ?
Si8 C32 1.905(3) . ?
Si8 C18 1.921(3) . ?
Si9 C19 1.866(3) . ?
Si9 C20 1.877(3) . ?
Si9 C21 1.878(3) . ?
Si9 C18 1.904(3) . ?
Si10 C22 1.879(3) . ?
Si10 C23 1.881(4) . ?
Si10 C24 1.881(3) . ?
Si10 C18 1.910(3) . ?
Si11 C27 1.863(3) . ?
Si11 C28 1.876(3) . ?
Si11 C26 1.882(4) . ?
Si11 C25 1.904(3) . ?
Si12 C29 1.870(4) . ?
Si12 C30 1.874(3) . ?
Si12 C31 1.881(3) . ?
Si12 C25 1.901(3) . ?
C1 H1 0.9800 . ?
C2 H2A 0.9600 . ?
C2 H2B 0.9600 . ?
C2 H2C 0.9600 . ?
C3 H3A 0.9600 . ?
C3 H3B 0.9600 . ?
C3 H3C 0.9600 . ?
C4 H4A 0.9600 . ?
C4 H4B 0.9600 . ?
C4 H4C 0.9600 . ?
C5 H5A 0.9600 . ?
C5 H5B 0.9600 . ?
C5 H5C 0.9600 . ?
C6 H6A 0.9600 . ?
C6 H6B 0.9600 . ?
C6 H6C 0.9600 . ?
C7 H7A 0.9600 . ?
C7 H7B 0.9600 . ?
C7 H7C 0.9600 . ?
C8 H8 0.9800 . ?
C9 H9A 0.9600 . ?
C9 H9B 0.9600 . ?
C9 H9C 0.9600 . ?
C10 H10A 0.9600 . ?
C10 H10B 0.9600 . ?
C10 H10C 0.9600 . ?
C11 H11A 0.9600 . ?
C11 H11B 0.9600 . ?
C11 H11C 0.9600 . ?
C12 H12A 0.9600 . ?
C12 H12B 0.9600 . ?
C12 H12C 0.9600 . ?
C13 H13A 0.9600 . ?
C13 H13B 0.9600 . ?
C13 H13C 0.9600 . ?
C14 H14A 0.9600 . ?
C14 H14B 0.9600 . ?
C14 H14C 0.9600 . ?
C15 C16 1.537(4) . ?
C15 C17 1.542(4) . ?
C15 H15 0.9800 . ?
C16 H16A 0.9600 . ?
C16 H16B 0.9600 . ?
C16 H16C 0.9600 . ?
C17 H17A 0.9600 . ?
C17 H17B 0.9600 . ?
C17 H17C 0.9600 . ?
C18 H18 0.9800 . ?
C19 H19A 0.9600 . ?
C19 H19B 0.9600 . ?
C19 H19C 0.9600 . ?
C20 H20A 0.9600 . ?
C20 H20B 0.9600 . ?
C20 H20C 0.9600 . ?
C21 H21A 0.9600 . ?
C21 H21B 0.9600 . ?
C21 H21C 0.9600 . ?
C22 H22A 0.9600 . ?
C22 H22B 0.9600 . ?
C22 H22C 0.9600 . ?
C23 H23A 0.9600 . ?
C23 H23B 0.9600 . ?
C23 H23C 0.9600 . ?
C24 H24A 0.9600 . ?
C24 H24B 0.9600 . ?
C24 H24C 0.9600 . ?
C25 H25 0.9800 . ?
C26 H26A 0.9600 . ?
C26 H26B 0.9600 . ?
C26 H26C 0.9600 . ?
C27 H27A 0.9600 . ?
C27 H27B 0.9600 . ?
C27 H27C 0.9600 . ?
C28 H28A 0.9600 . ?
C28 H28B 0.9600 . ?
C28 H28C 0.9600 . ?
C29 H29A 0.9600 . ?
C29 H29B 0.9600 . ?
C29 H29C 0.9600 . ?
C30 H30A 0.9600 . ?
C30 H30B 0.9600 . ?
C30 H30C 0.9600 . ?
C31 H31A 0.9600 . ?
C31 H31B 0.9600 . ?
C31 H31C 0.9600 . ?
C32 C34 1.538(4) . ?
C32 C33 1.539(4) . ?
C32 H32 0.9800 . ?
C33 H33A 0.9600 . ?
C33 H33B 0.9600 . ?
C33 H33C 0.9600 . ?
C34 H34A 0.9600 . ?
C34 H34B 0.9600 . ?
C34 H34C 0.9600 . ?
C35 C36 1.558(4) . ?
C35 C42 1.562(5) . ?
C35 B1 1.573(5) . ?
C35 H35 0.9800 . ?
C36 C37 1.533(5) . ?
C36 H36A 0.9700 . ?
C36 H36B 0.9700 . ?
C37 C38 1.517(5) . ?
C37 H37A 0.9700 . ?
C37 H37B 0.9700 . ?
C38 C39 1.562(4) . ?
C38 H38A 0.9700 . ?
C38 H38B 0.9700 . ?
C39 C40 1.552(5) . ?
C39 B1 1.577(5) . ?
C39 H39 0.9800 . ?
C40 C41 1.515(5) . ?
C40 H40A 0.9700 . ?
C40 H40B 0.9700 . ?
C41 C42 1.530(5) . ?
C41 H41A 0.9700 . ?
C41 H41B 0.9700 . ?
C42 H42A 0.9700 . ?
C42 H42B 0.9700 . ?
C43 C44 1.377(4) . ?
C43 C48 1.385(4) . ?
C43 C49 1.437(7) . ?
C44 C45 1.393(4) . ?
C44 H44 0.9300 . ?
C45 C46 1.374(4) . ?
C45 H45 0.9300 . ?
C46 C47 1.390(4) . ?
C46 H46 0.9300 . ?
C47 C48 1.375(4) . ?
C47 H47 0.9300 . ?
C48 H48 0.9300 . ?
C49 H49A 0.9600 . ?
C49 H49B 0.9600 . ?
C49 H49C 0.9600 . ?
